data_4509198
loop_
_publ_author_name
'Tian, Yu-Peng'
'Li, Lin'
'Zhou, Yong-Hong'
'Wang, Peng'
'Zhou, Hong-Ping'
'Wu, Jie-Ying'
'Hu, Zhang-Jun'
'Yang, Jia-Xiang'
'Kong, Lin'
'Xu, Gui-Bao'
'Tao, Xu-Tang'
'Jiang, Min-Hua'

_publ_section_title
;
 Design and Synthesis of Two New Two-Photon Absorbing Pyridine Salts as
 Ligands and Their Rare Earth Complexes
;
_journal_issue 3
_journal_name_full 'Crystal Growth &amp; Design'
_journal_page_first 1499
_journal_paper_doi 10.1021/cg801022h
_journal_volume 9
_journal_year 2009
_chemical_formula_sum 'C102 H134 Eu2 N18 O43'
_chemical_formula_weight 2604.73
_chemical_name_systematic
; 
 ? 
;
_space_group_IT_number 2
_symmetry_space_group_name_Hall '-P 1'
_symmetry_space_group_name_H-M 'P -1'
_atom_sites_solution_hydrogens geom
_atom_sites_solution_primary direct
_atom_sites_solution_secondary difmap
_audit_creation_method SHELXL-97
_cell_angle_alpha 74.304(2)
_cell_angle_beta 72.337(2)
_cell_angle_gamma 76.166(3)
_cell_formula_units_Z 1
_cell_length_a 13.297(2)
_cell_length_b 14.948(2)
_cell_length_c 18.009(3)
_cell_measurement_temperature 298(2)
_cell_volume 3235.1(8)
_computing_structure_refinement 'SHELXL-97 (Sheldrick, 1997)'
_computing_structure_solution 'SHELXS-97 (Sheldrick, 1990)'
_diffrn_ambient_temperature 298(2)
_diffrn_measured_fraction_theta_full 0.983
_diffrn_measured_fraction_theta_max 0.983
_diffrn_radiation_monochromator graphite
_diffrn_radiation_source 'fine-focus sealed tube'
_diffrn_radiation_type MoK\a
_diffrn_radiation_wavelength 0.71073
_diffrn_reflns_av_R_equivalents 0.0397
_diffrn_reflns_av_sigmaI/netI 0.0820
_diffrn_reflns_limit_h_max 15
_diffrn_reflns_limit_h_min -15
_diffrn_reflns_limit_k_max 17
_diffrn_reflns_limit_k_min -17
_diffrn_reflns_limit_l_max 21
_diffrn_reflns_limit_l_min -19
_diffrn_reflns_number 17068
_diffrn_reflns_theta_full 25.03
_diffrn_reflns_theta_max 25.03
_diffrn_reflns_theta_min 1.63
_exptl_absorpt_coefficient_mu 1.030
_exptl_absorpt_correction_T_max 0.7543
_exptl_absorpt_correction_T_min 0.6542
_exptl_crystal_density_diffrn 1.207
_exptl_crystal_density_method 'not measured'
_exptl_crystal_F_000 1214
_exptl_crystal_size_max 0.45
_exptl_crystal_size_mid 0.33
_exptl_crystal_size_min 0.29
_refine_diff_density_max 1.198
_refine_diff_density_min -1.529
_refine_diff_density_rms 0.123
_refine_ls_extinction_method none
_refine_ls_goodness_of_fit_ref 0.888
_refine_ls_hydrogen_treatment mixed
_refine_ls_matrix_type full
_refine_ls_number_parameters 755
_refine_ls_number_reflns 11247
_refine_ls_number_restraints 379
_refine_ls_restrained_S_all 1.020
_refine_ls_R_factor_all 0.1125
_refine_ls_R_factor_gt 0.0742
_refine_ls_shift/su_max 0.001
_refine_ls_shift/su_mean 0.000
_refine_ls_structure_factor_coef Fsqd
_refine_ls_weighting_details 'calc w=1/[\s^2^(Fo^2^)+(0.1342P)^2^+0.0000P] where P=(Fo^2^+2Fc^2^)/3'
_refine_ls_weighting_scheme calc
_refine_ls_wR_factor_gt 0.1862
_refine_ls_wR_factor_ref 0.2047
_reflns_number_gt 6406
_reflns_number_total 11247
_reflns_threshold_expression >2sigma(I)
_cod_data_source_file cg801022hsup1.cif
_cod_data_source_block 9
_cod_original_cell_volume 3235.3(9)
_cod_database_code 4509198

loop_
_symmetry_equiv_pos_as_xyz
'x, y, z'
'-x, -y, -z'

loop_
_atom_site_label
_atom_site_type_symbol
_atom_site_fract_x
_atom_site_fract_y
_atom_site_fract_z
_atom_site_U_iso_or_equiv
_atom_site_adp_type
_atom_site_occupancy
_atom_site_symmetry_multiplicity
_atom_site_calc_flag
_atom_site_refinement_flags
_atom_site_disorder_assembly
_atom_site_disorder_group
Eu1 Eu 0.83165(4) 0.08730(4) 0.97962(2) 0.0699(2) Uani 1 1 d U . .
N1 N 0.9930(6) 0.3246(6) 0.7231(5) 0.075(2) Uani 1 1 d . A .
N2 N 0.7214(8) 0.6636(8) 0.1931(6) 0.109(3) Uani 1 1 d . . .
N3 N 1.0294(6) -0.0627(6) 0.7411(4) 0.069(2) Uani 1 1 d . . .
N4 N 0.6683(8) 0.2620(7) 0.2522(5) 0.099(3) Uani 1 1 d . . .
N5 N 0.6992(6) 0.1415(7) 0.7253(4) 0.076(2) Uani 1 1 d . . .
N6 N 0.3965(10) 0.5386(10) 0.2210(7) 0.136(4) Uani 1 1 d . . .
N7 N 0.7015(10) 0.2742(9) 1.0003(9) 0.168(3) Uani 1 1 d DU . .
N8 N 0.2887(11) 0.0841(11) 0.7062(8) 0.165(4) Uani 1 1 d DU . .
N9 N 0.1628(15) 0.2531(16) 0.3989(10) 0.252(6) Uani 1 1 d DU . .
O1 O 0.8651(5) 0.2138(5) 0.8436(3) 0.0792(14) Uani 1 1 d U . .
O2 O 0.9798(5) 0.1737(5) 0.9189(3) 0.0796(14) Uani 1 1 d U . .
O3 O 0.9398(5) 0.0133(4) 0.8696(3) 0.0726(16) Uani 1 1 d . . .
O4 O 1.0700(5) -0.0521(5) 0.9266(3) 0.0836(19) Uani 1 1 d . . .
O5 O 0.6954(5) 0.0746(6) 0.9322(4) 0.0934(16) Uani 1 1 d U . .
O6 O 0.5677(7) 0.1374(10) 0.8707(5) 0.172(5) Uani 1 1 d . . .
O7 O 0.8381(5) -0.0815(5) 1.0281(4) 0.0877(18) Uani 1 1 d U . .
H7A H 0.9002 -0.1104 1.0090 0.105 Uiso 1 1 d RD . .
H7B H 0.8455 -0.0841 1.0739 0.105 Uiso 1 1 d RD . .
O8 O 0.6951(6) 0.0613(6) 1.1047(4) 0.109(2) Uani 1 1 d U . .
H8A H 0.6550 0.0266 1.1016 0.131 Uiso 1 1 d R . .
H8B H 0.7246 0.0341 1.1427 0.131 Uiso 1 1 d R . .
O9 O 0.7853(9) 0.2423(8) 1.0195(7) 0.160(2) Uani 1 1 d DU . .
O10 O 0.6634(9) 0.2137(8) 0.9851(7) 0.159(2) Uani 1 1 d DU . .
O11 O 0.6341(11) 0.3437(9) 1.0239(8) 0.211(4) Uani 1 1 d DU . .
O12 O 0.2170(10) 0.0775(10) 0.7687(8) 0.164(3) Uani 1 1 d DU . .
O13 O 0.2588(11) 0.1192(10) 0.6441(8) 0.187(4) Uani 1 1 d DU . .
O14 O 0.3821(10) 0.0511(10) 0.7097(8) 0.174(4) Uani 1 1 d DU . .
O15 O 0.0964(15) 0.3105(15) 0.3654(12) 0.288(7) Uani 1 1 d DU . .
O16 O 0.1344(14) 0.2020(13) 0.4662(10) 0.255(5) Uani 1 1 d DU . .
O17 O 0.2504(14) 0.2218(15) 0.3548(11) 0.280(6) Uani 1 1 d DU . .
O18 O 0.201(2) 0.183(2) 0.0679(19) 0.222(7) Uani 0.50 1 d PU . .
H18A H 0.1756 0.1562 0.0429 0.267 Uiso 0.50 1 d PR . .
H18B H 0.2688 0.1713 0.0520 0.267 Uiso 0.50 1 d PR . .
O19 O 0.4817(13) 0.0858(14) 0.1357(11) 0.258(6) Uani 1 1 d U . .
H19C H 0.5496 0.0785 0.1236 0.310 Uiso 1 1 d R . .
H19D H 0.4617 0.0984 0.0929 0.310 Uiso 1 1 d R . .
O20 O 0.4063(13) 0.1211(11) 1.0024(9) 0.234(5) Uani 1 1 d U . .
H20A H 0.4687 0.1292 0.9739 0.281 Uiso 1 1 d R . .
H20B H 0.3585 0.1588 0.9815 0.281 Uiso 1 1 d R . .
O21 O 0.4340(13) 0.0931(12) 0.5026(10) 0.240(4) Uani 1 1 d U . .
H21A H 0.4675 0.0367 0.5048 0.288 Uiso 1 1 d R . .
H21B H 0.3837 0.0948 0.5450 0.288 Uiso 1 1 d R . .
O22 O 0.8694(12) 0.4147(10) 0.9414(9) 0.225(5) Uani 1 1 d U . .
H22A H 0.8914 0.3601 0.9665 0.270 Uiso 1 1 d R . .
H22B H 0.8061 0.4152 0.9395 0.270 Uiso 1 1 d R . .
C1 C 0.9519(8) 0.2189(6) 0.8549(5) 0.071(2) Uani 1 1 d . . .
C2 C 1.0274(9) 0.2775(8) 0.7962(6) 0.088(3) Uani 1 1 d . . .
H2A H 1.0359 0.3249 0.8204 0.105 Uiso 1 1 calc R . .
H2B H 1.0968 0.2380 0.7823 0.105 Uiso 1 1 calc R . .
C3 C 0.9189(10) 0.4029(9) 0.7207(7) 0.102(4) Uani 1 1 d . . .
H3 H 0.8907 0.4285 0.7659 0.122 Uiso 1 1 calc R . .
C4 C 0.8850(10) 0.4445(9) 0.6566(8) 0.123(5) Uani 1 1 d D A .
H4 H 0.8365 0.5008 0.6565 0.147 Uiso 1 1 calc R . .
C5 C 0.9207(10) 0.4057(9) 0.5871(7) 0.105(4) Uani 1 1 d DU . .
C6 C 1.0003(11) 0.3247(9) 0.5918(7) 0.106(4) Uani 1 1 d . A .
H6 H 1.0304 0.2966 0.5481 0.128 Uiso 1 1 calc R . .
C7 C 1.0325(9) 0.2886(8) 0.6577(7) 0.091(3) Uani 1 1 d . . .
H7 H 1.0856 0.2353 0.6588 0.109 Uiso 1 1 calc R A .
C8 C 0.9039(14) 0.4277(11) 0.5051(8) 0.076(4) Uani 0.630(12) 1 d PD A 1
H8 H 0.9417 0.3906 0.4682 0.091 Uiso 0.630(12) 1 calc PR A 1
C9 C 0.8312(13) 0.5038(12) 0.4883(7) 0.079(5) Uani 0.630(12) 1 d PD A 1
H9 H 0.7932 0.5384 0.5270 0.095 Uiso 0.630(12) 1 calc PR A 1
C8' C 0.858(2) 0.4736(17) 0.5317(12) 0.076(4) Uani 0.370(12) 1 d PD A 2
H8' H 0.8092 0.5245 0.5484 0.091 Uiso 0.370(12) 1 calc PR A 2
C9' C 0.874(2) 0.4606(17) 0.4597(13) 0.079(5) Uani 0.370(12) 1 d PD A 2
H9' H 0.9208 0.4092 0.4421 0.095 Uiso 0.370(12) 1 calc PR A 2
C10 C 0.8114(11) 0.5331(10) 0.4072(7) 0.102(3) Uani 1 1 d DU . .
C11 C 0.7388(9) 0.6160(11) 0.3999(6) 0.104(4) Uani 1 1 d . A .
H11 H 0.7084 0.6435 0.4439 0.125 Uiso 1 1 calc R . .
C12 C 0.7099(9) 0.6590(9) 0.3309(6) 0.099(4) Uani 1 1 d . . .
H12 H 0.6633 0.7165 0.3283 0.119 Uiso 1 1 calc R A .
C13 C 0.7480(9) 0.6194(8) 0.2641(6) 0.086(3) Uani 1 1 d . A .
C14 C 0.8205(10) 0.5344(8) 0.2711(7) 0.101(3) Uani 1 1 d . . .
H14 H 0.8475 0.5046 0.2282 0.121 Uiso 1 1 calc R A .
C15 C 0.8524(11) 0.4941(9) 0.3407(9) 0.111(4) Uani 1 1 d . A .
H15 H 0.9031 0.4392 0.3428 0.133 Uiso 1 1 calc R . .
C16 C 0.6525(11) 0.7559(10) 0.1847(8) 0.126(5) Uani 1 1 d . . .
H16A H 0.6411 0.7749 0.1322 0.189 Uiso 1 1 calc R . .
H16B H 0.6862 0.8012 0.1930 0.189 Uiso 1 1 calc R . .
H16C H 0.5849 0.7521 0.2236 0.189 Uiso 1 1 calc R . .
C17 C 0.7690(13) 0.6215(12) 0.1230(8) 0.148(6) Uani 1 1 d . . .
H17A H 0.7416 0.6604 0.0791 0.221 Uiso 1 1 calc R . .
H17B H 0.7511 0.5597 0.1349 0.221 Uiso 1 1 calc R . .
H17C H 0.8454 0.6167 0.1092 0.221 Uiso 1 1 calc R . .
C18 C 1.0247(7) -0.0394(6) 0.8726(4) 0.061(2) Uani 1 1 d . . .
C19 C 1.0813(8) -0.0950(7) 0.8081(5) 0.079(3) Uani 1 1 d . . .
H19A H 1.1557 -0.0869 0.7886 0.094 Uiso 1 1 calc R . .
H19B H 1.0793 -0.1615 0.8303 0.094 Uiso 1 1 calc R . .
C20 C 1.0500(8) 0.0130(7) 0.6859(5) 0.073(2) Uani 1 1 d . . .
H20 H 1.1021 0.0437 0.6877 0.088 Uiso 1 1 calc R . .
C21 C 1.0002(8) 0.0485(7) 0.6271(5) 0.078(3) Uani 1 1 d . . .
H21 H 1.0175 0.1028 0.5895 0.094 Uiso 1 1 calc R . .
C22 C 0.9214(8) 0.0029(7) 0.6225(5) 0.072(3) Uani 1 1 d . . .
C23 C 0.9052(9) -0.0790(7) 0.6811(6) 0.082(3) Uani 1 1 d . . .
H23 H 0.8568 -0.1144 0.6804 0.099 Uiso 1 1 calc R . .
C24 C 0.9573(9) -0.1069(8) 0.7372(6) 0.084(3) Uani 1 1 d . . .
H24 H 0.9423 -0.1607 0.7762 0.101 Uiso 1 1 calc R . .
C25 C 0.8600(8) 0.0347(8) 0.5619(6) 0.083(3) Uani 1 1 d D . .
H25 H 0.8116 -0.0019 0.5632 0.099 Uiso 1 1 calc R . .
C26 C 0.8695(8) 0.1124(7) 0.5056(5) 0.074(2) Uani 1 1 d D . .
H26 H 0.9177 0.1478 0.5068 0.089 Uiso 1 1 calc R . .
C27 C 0.8146(8) 0.1501(7) 0.4419(5) 0.076(3) Uani 1 1 d . . .
C28 C 0.8382(8) 0.2296(7) 0.3875(5) 0.076(2) Uani 1 1 d . . .
H28 H 0.8890 0.2597 0.3920 0.091 Uiso 1 1 calc R . .
C29 C 0.7891(8) 0.2677(7) 0.3251(6) 0.080(3) Uani 1 1 d . . .
H29 H 0.8063 0.3232 0.2896 0.096 Uiso 1 1 calc R . .
C30 C 0.7159(8) 0.2244(8) 0.3156(5) 0.079(3) Uani 1 1 d . . .
C31 C 0.6889(9) 0.1435(8) 0.3712(6) 0.085(3) Uani 1 1 d . . .
H31 H 0.6382 0.1130 0.3669 0.102 Uiso 1 1 calc R . .
C32 C 0.7388(8) 0.1086(8) 0.4335(6) 0.085(3) Uani 1 1 d . . .
H32 H 0.7197 0.0549 0.4710 0.102 Uiso 1 1 calc R . .
C33 C 0.6926(11) 0.3482(9) 0.1980(7) 0.115(4) Uani 1 1 d . . .
H33A H 0.6539 0.3632 0.1578 0.172 Uiso 1 1 calc R . .
H33B H 0.7681 0.3411 0.1731 0.172 Uiso 1 1 calc R . .
H33C H 0.6722 0.3981 0.2266 0.172 Uiso 1 1 calc R . .
C34 C 0.5913(11) 0.2142(10) 0.2413(8) 0.121(5) Uani 1 1 d . . .
H34A H 0.5671 0.2487 0.1948 0.181 Uiso 1 1 calc R . .
H34B H 0.5313 0.2110 0.2873 0.181 Uiso 1 1 calc R . .
H34C H 0.6252 0.1515 0.2346 0.181 Uiso 1 1 calc R . .
C35 C 0.6594(7) 0.1030(8) 0.8707(6) 0.083(3) Uani 1 1 d . . .
C36 C 0.7354(8) 0.0842(8) 0.7947(6) 0.089(3) Uani 1 1 d . . .
H36A H 0.8049 0.0970 0.7915 0.107 Uiso 1 1 calc R . .
H36B H 0.7439 0.0180 0.7942 0.107 Uiso 1 1 calc R . .
C37 C 0.7311(8) 0.2224(10) 0.6900(7) 0.091(3) Uani 1 1 d . . .
H37 H 0.7778 0.2411 0.7099 0.109 Uiso 1 1 calc R . .
C38 C 0.7002(9) 0.2794(9) 0.6271(7) 0.100(3) Uani 1 1 d . . .
H38 H 0.7268 0.3354 0.6038 0.120 Uiso 1 1 calc R . .
C39 C 0.6283(9) 0.2562(10) 0.5959(6) 0.098(4) Uani 1 1 d . . .
C40 C 0.5957(8) 0.1722(10) 0.6323(7) 0.098(4) Uani 1 1 d . . .
H40 H 0.5485 0.1522 0.6138 0.118 Uiso 1 1 calc R . .
C41 C 0.6327(10) 0.1157(9) 0.6973(6) 0.098(3) Uani 1 1 d . . .
H41 H 0.6096 0.0582 0.7215 0.118 Uiso 1 1 calc R . .
C42 C 0.6012(10) 0.3249(11) 0.5282(7) 0.123(5) Uani 1 1 d D . .
H42 H 0.6325 0.3788 0.5105 0.147 Uiso 1 1 calc R . .
C43 C 0.5386(10) 0.3170(10) 0.4916(7) 0.108(4) Uani 1 1 d DU . .
H43 H 0.5096 0.2619 0.5110 0.129 Uiso 1 1 calc R . .
C44 C 0.5027(8) 0.3826(9) 0.4214(5) 0.085(3) Uani 1 1 d . . .
C45 C 0.5330(9) 0.4697(9) 0.3820(7) 0.094(3) Uani 1 1 d . . .
H45 H 0.5791 0.4925 0.3993 0.113 Uiso 1 1 calc R . .
C46 C 0.4958(10) 0.5212(9) 0.3186(7) 0.103(3) Uani 1 1 d . . .
H46 H 0.5138 0.5807 0.2950 0.124 Uiso 1 1 calc R . .
C47 C 0.4311(9) 0.4881(10) 0.2874(6) 0.096(4) Uani 1 1 d . . .
C48 C 0.4035(9) 0.4012(10) 0.3257(7) 0.095(3) Uani 1 1 d . . .
H48 H 0.3599 0.3769 0.3071 0.114 Uiso 1 1 calc R . .
C49 C 0.4395(9) 0.3498(9) 0.3910(6) 0.096(3) Uani 1 1 d . . .
H49 H 0.4203 0.2909 0.4153 0.115 Uiso 1 1 calc R . .
C50 C 0.4430(18) 0.6225(14) 0.1710(11) 0.186(8) Uani 1 1 d . . .
H50A H 0.4092 0.6498 0.1279 0.279 Uiso 1 1 calc R . .
H50B H 0.5185 0.6042 0.1497 0.279 Uiso 1 1 calc R . .
H50C H 0.4314 0.6680 0.2028 0.279 Uiso 1 1 calc R . .
C51 C 0.3497(15) 0.4864(17) 0.1816(10) 0.196(10) Uani 1 1 d . . .
H51A H 0.3279 0.5289 0.1366 0.295 Uiso 1 1 calc R . .
H51B H 0.2888 0.4621 0.2192 0.295 Uiso 1 1 calc R . .
H51C H 0.4028 0.4352 0.1640 0.295 Uiso 1 1 calc R . .

loop_
_atom_site_aniso_label
_atom_site_aniso_U_11
_atom_site_aniso_U_22
_atom_site_aniso_U_33
_atom_site_aniso_U_23
_atom_site_aniso_U_13
_atom_site_aniso_U_12
Eu1 0.0662(3) 0.0984(4) 0.0446(3) -0.0131(2) -0.02540(19) -0.0012(2)
N1 0.080(5) 0.080(5) 0.066(5) 0.011(4) -0.037(4) -0.022(4)
N2 0.107(7) 0.128(8) 0.091(7) 0.007(6) -0.056(6) -0.011(6)
N3 0.079(5) 0.079(5) 0.056(4) -0.025(4) -0.033(4) 0.006(4)
N4 0.120(7) 0.114(7) 0.071(5) -0.034(5) -0.049(5) 0.009(6)
N5 0.063(5) 0.114(7) 0.058(4) -0.019(4) -0.031(4) -0.011(5)
N6 0.123(9) 0.182(12) 0.092(7) -0.026(8) -0.062(7) 0.033(8)
N7 0.173(5) 0.157(5) 0.142(4) -0.030(4) -0.016(4) -0.001(4)
N8 0.173(8) 0.199(8) 0.173(9) -0.078(7) -0.044(7) -0.081(7)
N9 0.239(10) 0.266(10) 0.235(10) -0.070(9) -0.011(9) -0.057(9)
O1 0.073(3) 0.098(3) 0.062(3) 0.003(2) -0.032(2) -0.011(3)
O2 0.080(3) 0.101(3) 0.059(3) 0.001(2) -0.036(2) -0.014(3)
O3 0.069(4) 0.096(4) 0.050(3) -0.021(3) -0.024(3) 0.009(3)
O4 0.100(5) 0.104(5) 0.057(3) -0.006(3) -0.047(3) -0.013(4)
O5 0.078(3) 0.133(4) 0.067(3) -0.007(3) -0.034(2) -0.011(3)
O6 0.069(5) 0.320(15) 0.071(5) 0.011(7) -0.024(4) 0.014(7)
O7 0.077(4) 0.119(5) 0.066(4) -0.006(3) -0.030(3) -0.015(4)
O8 0.110(5) 0.142(5) 0.066(4) -0.021(4) -0.016(3) -0.012(4)
O9 0.164(4) 0.144(4) 0.132(3) -0.023(3) -0.014(3) 0.008(3)
O10 0.160(3) 0.153(3) 0.131(3) -0.018(3) -0.017(3) -0.001(3)
O11 0.215(6) 0.188(6) 0.172(6) -0.026(6) -0.019(6) 0.021(6)
O12 0.156(7) 0.207(8) 0.151(7) -0.049(7) -0.039(6) -0.056(6)
O13 0.186(8) 0.216(8) 0.177(8) -0.061(7) -0.038(7) -0.053(7)
O14 0.138(7) 0.207(8) 0.189(8) -0.048(7) -0.044(7) -0.041(7)
O15 0.255(12) 0.280(12) 0.301(12) -0.071(10) -0.027(11) -0.043(10)
O16 0.244(9) 0.258(9) 0.248(10) -0.065(8) -0.007(8) -0.072(8)
O17 0.238(9) 0.305(10) 0.274(10) -0.076(9) -0.003(9) -0.066(9)
O18 0.190(12) 0.293(15) 0.241(14) -0.087(13) -0.064(11) -0.102(12)
O19 0.193(11) 0.330(14) 0.273(13) -0.069(12) -0.057(10) -0.082(11)
O20 0.202(8) 0.236(8) 0.189(8) -0.003(7) -0.004(7) -0.002(7)
O21 0.224(8) 0.251(8) 0.223(8) -0.054(7) -0.004(7) -0.064(7)
O22 0.214(7) 0.204(7) 0.194(7) -0.017(7) -0.015(7) 0.005(7)
C1 0.077(6) 0.074(6) 0.060(5) 0.000(4) -0.035(5) 0.000(5)
C2 0.095(7) 0.095(7) 0.076(6) 0.019(5) -0.051(6) -0.026(6)
C3 0.107(9) 0.109(9) 0.086(7) -0.013(6) -0.045(7) 0.006(7)
C4 0.099(9) 0.103(9) 0.134(12) 0.024(8) -0.046(8) 0.007(7)
C5 0.108(7) 0.112(7) 0.093(7) 0.029(6) -0.043(6) -0.049(6)
C6 0.146(11) 0.111(9) 0.072(7) 0.003(6) -0.043(7) -0.048(8)
C7 0.100(8) 0.084(7) 0.087(8) 0.000(6) -0.033(6) -0.021(6)
C8 0.091(13) 0.072(12) 0.068(10) -0.002(7) -0.031(9) -0.018(8)
C9 0.084(12) 0.103(14) 0.056(9) -0.006(7) -0.020(9) -0.035(9)
C8' 0.091(13) 0.072(12) 0.068(10) -0.002(7) -0.031(9) -0.018(8)
C9' 0.084(12) 0.103(14) 0.056(9) -0.006(7) -0.020(9) -0.035(9)
C10 0.102(7) 0.121(8) 0.088(7) 0.019(6) -0.040(6) -0.053(6)
C11 0.085(7) 0.164(12) 0.066(6) -0.009(7) -0.019(5) -0.042(8)
C12 0.078(7) 0.135(10) 0.069(7) 0.010(6) -0.025(5) -0.019(6)
C13 0.089(7) 0.103(8) 0.069(6) 0.007(5) -0.041(5) -0.026(6)
C14 0.104(8) 0.103(8) 0.107(9) -0.010(7) -0.060(7) -0.013(7)
C15 0.114(9) 0.088(8) 0.136(11) 0.011(8) -0.064(9) -0.027(7)
C16 0.129(11) 0.129(11) 0.115(10) 0.012(8) -0.075(9) -0.002(9)
C17 0.174(14) 0.185(15) 0.078(8) 0.004(9) -0.067(9) -0.010(12)
C18 0.060(5) 0.077(6) 0.046(4) -0.010(4) -0.022(4) -0.009(4)
C19 0.085(6) 0.088(7) 0.064(5) -0.022(5) -0.037(5) 0.014(5)
C20 0.081(6) 0.085(7) 0.061(5) -0.019(5) -0.031(5) -0.009(5)
C21 0.093(7) 0.086(7) 0.060(5) -0.013(5) -0.027(5) -0.018(6)
C22 0.077(6) 0.093(7) 0.053(5) -0.032(5) -0.022(4) 0.001(5)
C23 0.097(7) 0.091(7) 0.070(6) -0.020(5) -0.033(5) -0.020(6)
C24 0.109(8) 0.081(7) 0.065(6) -0.014(5) -0.035(6) -0.007(6)
C25 0.085(7) 0.108(8) 0.067(6) -0.037(6) -0.027(5) -0.007(6)
C26 0.081(6) 0.083(7) 0.057(5) -0.018(5) -0.025(4) -0.001(5)
C27 0.084(7) 0.091(7) 0.061(5) -0.030(5) -0.025(5) -0.006(5)
C28 0.084(6) 0.085(7) 0.060(5) -0.010(5) -0.024(5) -0.014(5)
C29 0.089(7) 0.082(7) 0.072(6) -0.019(5) -0.030(5) -0.006(5)
C30 0.090(7) 0.093(7) 0.055(5) -0.032(5) -0.032(5) 0.015(6)
C31 0.093(7) 0.099(8) 0.076(6) -0.022(6) -0.042(6) -0.011(6)
C32 0.088(7) 0.096(7) 0.068(6) -0.018(5) -0.024(5) -0.003(6)
C33 0.126(10) 0.134(11) 0.066(7) 0.005(7) -0.041(6) 0.004(8)
C34 0.130(10) 0.144(11) 0.111(9) -0.066(8) -0.074(8) 0.034(9)
C35 0.053(5) 0.126(8) 0.064(6) -0.001(5) -0.030(4) -0.011(5)
C36 0.076(6) 0.126(9) 0.070(6) -0.027(6) -0.037(5) 0.007(6)
C37 0.071(6) 0.129(10) 0.083(7) -0.027(7) -0.022(5) -0.027(7)
C38 0.090(8) 0.125(10) 0.083(7) -0.002(7) -0.024(6) -0.034(7)
C39 0.079(7) 0.131(10) 0.050(5) -0.001(6) -0.004(5) 0.009(7)
C40 0.071(6) 0.159(12) 0.075(7) -0.032(8) -0.039(5) -0.006(7)
C41 0.111(9) 0.118(9) 0.065(6) -0.010(6) -0.027(6) -0.026(7)
C42 0.096(9) 0.178(13) 0.081(8) -0.036(8) -0.033(7) 0.025(8)
C43 0.099(7) 0.135(8) 0.083(6) -0.041(6) -0.026(6) 0.015(6)
C44 0.077(6) 0.114(9) 0.051(5) -0.024(6) -0.021(5) 0.020(6)
C45 0.089(7) 0.119(10) 0.078(7) -0.033(7) -0.033(6) 0.004(7)
C46 0.116(9) 0.106(9) 0.087(8) -0.020(6) -0.035(7) -0.008(7)
C47 0.081(7) 0.133(11) 0.062(6) -0.025(7) -0.029(5) 0.023(7)
C48 0.082(7) 0.134(11) 0.079(7) -0.037(7) -0.029(6) -0.008(7)
C49 0.097(8) 0.123(9) 0.076(7) -0.029(6) -0.038(6) -0.007(7)
C50 0.25(2) 0.177(17) 0.116(13) 0.015(12) -0.092(14) -0.002(16)
C51 0.156(15) 0.32(3) 0.115(12) -0.053(15) -0.099(12) 0.043(16)

loop_
_atom_type_symbol
_atom_type_description
_atom_type_scat_dispersion_real
_atom_type_scat_dispersion_imag
_atom_type_scat_source
C C 0.0033 0.0016 'International Tables Vol C Tables 4.2.6.8 and 6.1.1.4'
H H 0.0000 0.0000 'International Tables Vol C Tables 4.2.6.8 and 6.1.1.4'
N N 0.0061 0.0033 'International Tables Vol C Tables 4.2.6.8 and 6.1.1.4'
O O 0.0106 0.0060 'International Tables Vol C Tables 4.2.6.8 and 6.1.1.4'
Eu Eu -0.1578 3.6682 'International Tables Vol C Tables 4.2.6.8 and 6.1.1.4'

loop_
_geom_angle_atom_site_label_1
_geom_angle_atom_site_label_2
_geom_angle_atom_site_label_3
_geom_angle
_geom_angle_site_symmetry_1
_geom_angle_site_symmetry_3
O5 Eu1 O4 154.2(3) . 2_757
O5 Eu1 O7 82.7(2) . .
O4 Eu1 O7 77.4(2) 2_757 .
O5 Eu1 O2 131.5(2) . .
O4 Eu1 O2 74.2(2) 2_757 .
O7 Eu1 O2 128.4(2) . .
O5 Eu1 O8 80.7(3) . .
O4 Eu1 O8 77.6(3) 2_757 .
O7 Eu1 O8 71.9(3) . .
O2 Eu1 O8 138.8(3) . .
O5 Eu1 O3 81.9(2) . .
O4 Eu1 O3 107.4(2) 2_757 .
O7 Eu1 O3 73.1(2) . .
O2 Eu1 O3 75.6(2) . .
O8 Eu1 O3 142.5(3) . .
O5 Eu1 O9 107.6(3) . .
O4 Eu1 O9 80.9(3) 2_757 .
O7 Eu1 O9 144.8(3) . .
O2 Eu1 O9 69.8(3) . .
O8 Eu1 O9 76.6(3) . .
O3 Eu1 O9 140.6(3) . .
O5 Eu1 O10 59.4(3) . .
O4 Eu1 O10 122.0(3) 2_757 .
O7 Eu1 O10 126.6(3) . .
O2 Eu1 O10 104.9(3) . .
O8 Eu1 O10 66.3(3) . .
O3 Eu1 O10 129.1(3) . .
O9 Eu1 O10 48.4(3) . .
O5 Eu1 O1 80.4(2) . .
O4 Eu1 O1 125.3(2) 2_757 .
O7 Eu1 O1 140.1(2) . .
O2 Eu1 O1 51.50(18) . .
O8 Eu1 O1 139.1(2) . .
O3 Eu1 O1 68.9(2) . .
O9 Eu1 O1 75.1(3) . .
O10 Eu1 O1 72.8(3) . .
C7 N1 C3 118.2(8) . .
C7 N1 C2 120.7(9) . .
C3 N1 C2 121.1(9) . .
C13 N2 C16 120.8(11) . .
C13 N2 C17 120.0(10) . .
C16 N2 C17 119.0(10) . .
C20 N3 C24 117.8(8) . .
C20 N3 C19 121.3(9) . .
C24 N3 C19 120.8(9) . .
C30 N4 C33 120.5(11) . .
C30 N4 C34 120.2(11) . .
C33 N4 C34 119.3(9) . .
C37 N5 C41 118.1(9) . .
C37 N5 C36 119.9(9) . .
C41 N5 C36 122.0(10) . .
C47 N6 C50 120.3(14) . .
C47 N6 C51 117.2(15) . .
C50 N6 C51 117.6(13) . .
O9 N7 O10 113.3(12) . .
O9 N7 O11 124.4(13) . .
O10 N7 O11 116.0(12) . .
O12 N8 O14 118.6(15) . .
O12 N8 O13 115.7(14) . .
O14 N8 O13 125.6(16) . .
O16 N9 O15 121.7(17) . .
O16 N9 O17 115.9(16) . .
O15 N9 O17 117.3(16) . .
C1 O1 Eu1 88.5(5) . .
C1 O2 Eu1 98.1(6) . .
C18 O3 Eu1 122.0(5) . .
C18 O4 Eu1 173.9(6) . 2_757
C35 O5 Eu1 141.2(7) . .
N7 O9 Eu1 100.5(8) . .
N7 O10 Eu1 96.1(8) . .
O1 C1 O2 121.7(9) . .
O1 C1 C2 122.4(7) . .
O2 C1 C2 115.9(8) . .
N1 C2 C1 113.3(8) . .
C4 C3 N1 122.0(12) . .
C3 C4 C5 121.6(12) . .
C6 C5 C4 114.2(10) . .
C6 C5 C8 106.5(12) . .
C4 C5 C8 139.1(12) . .
C6 C5 C8' 142.7(14) . .
C4 C5 C8' 103.0(12) . .
C8 C5 C8' 36.2(10) . .
C7 C6 C5 120.4(12) . .
C6 C7 N1 123.4(11) . .
C9 C8 C5 115.8(12) . .
C8 C9 C10 119.7(13) . .
C9' C8' C5 119.8(16) . .
C8' C9' C10 116.4(16) . .
C11 C10 C15 116.4(10) . .
C11 C10 C9 111.2(13) . .
C15 C10 C9 132.3(13) . .
C11 C10 C9' 146.7(15) . .
C15 C10 C9' 96.9(14) . .
C9 C10 C9' 35.5(10) . .
C12 C11 C10 122.6(12) . .
C11 C12 C13 121.7(12) . .
N2 C13 C12 122.2(11) . .
N2 C13 C14 121.3(11) . .
C12 C13 C14 116.3(9) . .
C15 C14 C13 120.9(12) . .
C10 C15 C14 121.9(12) . .
O3 C18 O4 124.1(8) . .
O3 C18 C19 120.1(7) . .
O4 C18 C19 115.8(7) . .
N3 C19 C18 110.7(7) . .
N3 C20 C21 123.7(10) . .
C20 C21 C22 119.4(10) . .
C23 C22 C21 114.6(8) . .
C23 C22 C25 120.3(10) . .
C21 C22 C25 125.1(10) . .
C24 C23 C22 121.1(10) . .
N3 C24 C23 123.4(10) . .
C26 C25 C22 123.7(10) . .
C25 C26 C27 128.6(10) . .
C28 C27 C32 116.9(9) . .
C28 C27 C26 120.0(10) . .
C32 C27 C26 123.1(10) . .
C27 C28 C29 122.3(10) . .
C30 C29 C28 120.5(10) . .
C29 C30 C31 118.5(9) . .
C29 C30 N4 120.3(11) . .
C31 C30 N4 121.2(10) . .
C30 C31 C32 119.0(10) . .
C27 C32 C31 122.7(11) . .
O6 C35 O5 125.0(9) . .
O6 C35 C36 118.5(8) . .
O5 C35 C36 116.3(8) . .
N5 C36 C35 112.2(8) . .
N5 C37 C38 123.4(10) . .
C37 C38 C39 120.8(12) . .
C40 C39 C38 115.7(10) . .
C40 C39 C42 129.5(13) . .
C38 C39 C42 114.8(13) . .
C39 C40 C41 120.2(11) . .
N5 C41 C40 121.7(12) . .
C43 C42 C39 124.6(16) . .
C42 C43 C44 130.2(15) . .
C49 C44 C45 117.6(10) . .
C49 C44 C43 115.9(12) . .
C45 C44 C43 126.3(11) . .
C46 C45 C44 120.3(11) . .
C45 C46 C47 122.2(13) . .
C48 C47 N6 120.6(13) . .
C48 C47 C46 117.0(10) . .
N6 C47 C46 122.4(14) . .
C49 C48 C47 120.8(11) . .
C44 C49 C48 122.0(12) . .

loop_
_geom_bond_atom_site_label_1
_geom_bond_atom_site_label_2
_geom_bond_distance
_geom_bond_site_symmetry_2
Eu1 O5 2.289(6) .
Eu1 O4 2.318(5) 2_757
Eu1 O7 2.425(7) .
Eu1 O2 2.427(7) .
Eu1 O8 2.430(7) .
Eu1 O3 2.431(5) .
Eu1 O9 2.492(11) .
Eu1 O10 2.556(10) .
Eu1 O1 2.647(6) .
N1 C7 1.335(13) .
N1 C3 1.338(13) .
N1 C2 1.466(10) .
N2 C13 1.380(12) .
N2 C16 1.460(15) .
N2 C17 1.464(17) .
N3 C20 1.311(12) .
N3 C24 1.315(13) .
N3 C19 1.481(10) .
N4 C30 1.394(11) .
N4 C33 1.430(16) .
N4 C34 1.464(16) .
N5 C37 1.309(14) .
N5 C41 1.313(13) .
N5 C36 1.455(11) .
N6 C47 1.375(14) .
N6 C50 1.48(2) .
N6 C51 1.52(2) .
N7 O9 1.217(8) .
N7 O10 1.259(8) .
N7 O11 1.276(8) .
N8 O12 1.232(8) .
N8 O14 1.236(8) .
N8 O13 1.239(8) .
N9 O16 1.246(9) .
N9 O15 1.249(9) .
N9 O17 1.259(9) .
O1 C1 1.253(11) .
O2 C1 1.281(9) .
O3 C18 1.219(9) .
O4 C18 1.243(9) .
O4 Eu1 2.318(5) 2_757
O5 C35 1.268(10) .
O6 C35 1.206(11) .
C1 C2 1.472(14) .
C3 C4 1.309(15) .
C4 C5 1.425(18) .
C5 C6 1.406(17) .
C5 C8 1.497(12) .
C5 C8' 1.505(13) .
C6 C7 1.318(14) .
C8 C9 1.336(17) .
C9 C10 1.493(12) .
C8' C9' 1.31(2) .
C9' C10 1.499(13) .
C10 C11 1.378(17) .
C10 C15 1.379(18) .
C11 C12 1.358(14) .
C12 C13 1.387(16) .
C13 C14 1.400(15) .
C14 C15 1.381(16) .
C18 C19 1.516(12) .
C20 C21 1.340(12) .
C21 C22 1.412(14) .
C22 C23 1.395(14) .
C22 C25 1.469(12) .
C23 C24 1.318(13) .
C25 C26 1.323(12) .
C26 C27 1.460(12) .
C27 C28 1.354(14) .
C27 C32 1.364(14) .
C28 C29 1.391(12) .
C29 C30 1.362(14) .
C30 C31 1.389(15) .
C31 C32 1.394(13) .
C35 C36 1.486(14) .
C37 C38 1.330(15) .
C38 C39 1.392(17) .
C39 C40 1.356(17) .
C39 C42 1.444(16) .
C40 C41 1.392(15) .
C42 C43 1.249(14) .
C43 C44 1.504(15) .
C44 C49 1.367(15) .
C44 C45 1.393(16) .
C45 C46 1.351(15) .
C46 C47 1.395(17) .
C47 C48 1.374(17) .
C48 C49 1.370(15) .
